data_1565168
loop_
_publ_author_name
'Bai, Chao'
'Fu, Xin-Yu'
'Hu, Huai-Ming'
'He, Shi'
'Wang, Xiaofang'
'Xue, Gang-Lin'

_publ_section_title
;
 Construction of visible luminescent lanthanide coordination compounds
 with different stacking modes based on a carboxylate substituted
 terpyridyl derivative ligand
;
_journal_name_full 'Inorganica Chimica Acta'
_journal_page_first 119550
_journal_paper_doi 10.1016/j.ica.2020.119550
_journal_volume 506
_journal_year 2020
_chemical_formula_moiety 'C132 H92 Gd2 N18 O19'
_chemical_formula_sum 'C132 H92 Gd2 N18 O19'
_chemical_formula_weight 2548.73
_space_group_crystal_system orthorhombic
_space_group_IT_number 61
_space_group_name_Hall '-P 2ac 2ab'
_space_group_name_H-M_alt 'P b c a'
_atom_sites_solution_hydrogens mixed
_audit_creation_method SHELXL-2014/7
_cell_angle_alpha 90
_cell_angle_beta 90
_cell_angle_gamma 90
_cell_formula_units_Z 4
_cell_length_a 11.2588(13)
_cell_length_b 25.123(3)
_cell_length_c 39.559(4)
_cell_measurement_reflns_used 3634
_cell_measurement_temperature 296(2)
_cell_measurement_theta_max 18.61
_cell_measurement_theta_min 2.23
_cell_volume 11189(2)
_computing_cell_refinement 'Bruker SAINT'
_computing_data_collection 'Bruker APEX2'
_computing_data_reduction 'Bruker SAINT'
_computing_molecular_graphics 'Bruker SHELXTL'
_computing_publication_material 'Bruker SHELXTL'
_computing_structure_refinement 'SHELXL-2014/7 (Sheldrick, 2014)'
_computing_structure_solution 'SHELXS-97 (Sheldrick, 1990)'
_diffrn_ambient_temperature 296(2)
_diffrn_measured_fraction_theta_full 1.000
_diffrn_measured_fraction_theta_max 1.000
_diffrn_measurement_device_type 'Bruker APEX-II CCD'
_diffrn_measurement_method '\f and \w scans'
_diffrn_radiation_type MoK\a
_diffrn_radiation_wavelength 0.71073
_diffrn_reflns_av_R_equivalents 0.1204
_diffrn_reflns_av_unetI/netI 0.0916
_diffrn_reflns_Laue_measured_fraction_full 1.000
_diffrn_reflns_Laue_measured_fraction_max 1.000
_diffrn_reflns_limit_h_max 13
_diffrn_reflns_limit_h_min -11
_diffrn_reflns_limit_k_max 29
_diffrn_reflns_limit_k_min -22
_diffrn_reflns_limit_l_max 47
_diffrn_reflns_limit_l_min -43
_diffrn_reflns_number 53846
_diffrn_reflns_point_group_measured_fraction_full 1.000
_diffrn_reflns_point_group_measured_fraction_max 1.000
_diffrn_reflns_theta_full 25.049
_diffrn_reflns_theta_max 25.049
_diffrn_reflns_theta_min 1.621
_exptl_absorpt_coefficient_mu 1.256
_exptl_absorpt_correction_T_max 0.863
_exptl_absorpt_correction_T_min 0.826
_exptl_absorpt_correction_type multi-scan
_exptl_crystal_colour corlorless
_exptl_crystal_density_diffrn 1.513
_exptl_crystal_description block
_exptl_crystal_F_000 5160
_exptl_crystal_size_max 0.15
_exptl_crystal_size_mid 0.14
_exptl_crystal_size_min 0.12
_refine_diff_density_max 0.797
_refine_diff_density_min -1.093
_refine_diff_density_rms 0.103
_refine_ls_extinction_coef .
_refine_ls_extinction_method none
_refine_ls_goodness_of_fit_ref 1.001
_refine_ls_hydrogen_treatment mixed
_refine_ls_matrix_type full
_refine_ls_number_parameters 796
_refine_ls_number_reflns 9904
_refine_ls_number_restraints 4
_refine_ls_restrained_S_all 1.001
_refine_ls_R_factor_all 0.1152
_refine_ls_R_factor_gt 0.0563
_refine_ls_shift/su_max 0.000
_refine_ls_shift/su_mean 0.000
_refine_ls_structure_factor_coef Fsqd
_refine_ls_weighting_details 'w=1/[\s^2^(Fo^2^)+(0.0243P)^2^+35.4576P] where P=(Fo^2^+2Fc^2^)/3'
_refine_ls_weighting_scheme calc
_refine_ls_wR_factor_gt 0.0991
_refine_ls_wR_factor_ref 0.1178
_reflns_Friedel_coverage 0.000
_reflns_Friedel_fraction_full .
_reflns_Friedel_fraction_max .
_reflns_number_gt 5880
_reflns_number_total 9904
_reflns_threshold_expression 'I > 2\s(I)'
_cod_data_source_file Compound4.cif
_cod_data_source_block nw2517
_cod_database_code 1565168
_shelx_shelxl_version_number 2014/7
_shelx_space_group_comment
;
The symmetry employed for this shelxl refinement is uniquely defined
by the following loop, which should always be used as a source of
symmetry information in preference to the above space-group names.
They are only intended as comments.
;

loop_
_space_group_symop_operation_xyz
'x, y, z'
'-x+1/2, -y, z+1/2'
'x+1/2, -y+1/2, -z'
'-x, y+1/2, -z+1/2'
'-x, -y, -z'
'x-1/2, y, -z-1/2'
'-x-1/2, y-1/2, z'
'x, -y-1/2, z-1/2'

loop_
_atom_site_label
_atom_site_type_symbol
_atom_site_fract_x
_atom_site_fract_y
_atom_site_fract_z
_atom_site_U_iso_or_equiv
_atom_site_adp_type
_atom_site_occupancy
_atom_site_site_symmetry_order
_atom_site_calc_flag
_atom_site_refinement_flags_posn
_atom_site_refinement_flags_adp
_atom_site_refinement_flags_occupancy
_atom_site_disorder_assembly
_atom_site_disorder_group
Gd1 Gd 0.07797(3) 0.11505(2) 0.07778(2) 0.03801(11) Uani 1 1 d . . . . .
N1 N 0.1750(5) 0.0231(2) 0.08212(14) 0.0444(14) Uani 1 1 d . . . . .
N2 N -0.0438(5) 0.0362(2) 0.05534(13) 0.0368(14) Uani 1 1 d . . . . .
N3 N -0.1341(5) 0.1352(2) 0.05686(14) 0.0393(14) Uani 1 1 d . . . . .
N4 N 0.0368(6) -0.1072(3) 0.12852(15) 0.0563(17) Uani 1 1 d . . . . .
N5 N -0.2628(5) -0.0697(2) 0.15015(14) 0.0465(15) Uani 1 1 d . . . . .
N6 N -0.5158(6) 0.0055(3) 0.17484(16) 0.0621(19) Uani 1 1 d . . . . .
N7 N 0.4603(5) 0.1488(2) 0.12727(16) 0.0529(17) Uani 1 1 d . . . . .
N8 N 0.4773(5) 0.2580(2) 0.18442(14) 0.0441(15) Uani 1 1 d . . . . .
N9 N 0.4157(7) 0.3808(3) 0.22704(17) 0.076(2) Uani 1 1 d . . . . .
O1 O -0.1240(4) -0.1697(2) -0.02379(12) 0.0557(14) Uani 1 1 d . . . . .
O2 O -0.1679(5) -0.0849(2) -0.02421(12) 0.0559(14) Uani 1 1 d . . . . .
O3 O 0.1423(4) 0.10505(18) 0.13625(11) 0.0479(13) Uani 1 1 d . . . . .
O4 O -0.0429(4) 0.08492(18) 0.12528(11) 0.0444(12) Uani 1 1 d . . . . .
O5 O 0.0490(4) 0.20036(18) 0.09675(12) 0.0527(13) Uani 1 1 d . . . . .
O6 O 0.1599(5) 0.2725(2) 0.10549(13) 0.0669(16) Uani 1 1 d . . . . .
C1 C 0.2895(7) 0.0204(3) 0.0911(2) 0.059(2) Uani 1 1 d . . . . .
H1 H 0.3215 0.0476 0.1042 0.071 Uiso 1 1 calc R U . . .
C2 C 0.3618(8) -0.0215(4) 0.0816(2) 0.073(3) Uani 1 1 d . . . . .
H2 H 0.4412 -0.0223 0.0882 0.087 Uiso 1 1 calc R U . . .
C3 C 0.3157(8) -0.0614(4) 0.0627(2) 0.071(3) Uani 1 1 d . . . . .
H3 H 0.3637 -0.0894 0.0556 0.085 Uiso 1 1 calc R U . . .
C4 C 0.1962(7) -0.0602(3) 0.0539(2) 0.055(2) Uani 1 1 d . . . . .
H4 H 0.1623 -0.0878 0.0416 0.066 Uiso 1 1 calc R U . . .
C5 C 0.1297(6) -0.0172(3) 0.06388(17) 0.0401(17) Uani 1 1 d . . . . .
C6 C 0.0003(6) -0.0134(3) 0.05605(16) 0.0364(16) Uani 1 1 d . . . . .
C7 C -0.0680(7) -0.0585(3) 0.05099(16) 0.0433(17) Uani 1 1 d . . . . .
H7 H -0.0330 -0.0920 0.0511 0.052 Uiso 1 1 calc R U . . .
C8 C -0.1893(6) -0.0531(3) 0.04577(15) 0.0364(16) Uani 1 1 d . . . . .
C9 C -0.2353(6) -0.0021(3) 0.04456(16) 0.0437(17) Uani 1 1 d . . . . .
H9 H -0.3163 0.0030 0.0413 0.052 Uiso 1 1 calc R U . . .
C10 C -0.1609(6) 0.0415(3) 0.04825(15) 0.0376(17) Uani 1 1 d . . . . .
C11 C -0.2066(6) 0.0970(3) 0.04579(16) 0.0386(17) Uani 1 1 d . . . . .
C12 C -0.3174(7) 0.1075(3) 0.03267(18) 0.053(2) Uani 1 1 d . . . . .
H12 H -0.3652 0.0800 0.0248 0.064 Uiso 1 1 calc R U . . .
C13 C -0.3563(7) 0.1597(3) 0.0314(2) 0.059(2) Uani 1 1 d . . . . .
H13 H -0.4303 0.1680 0.0224 0.071 Uiso 1 1 calc R U . . .
C14 C -0.2849(8) 0.1986(3) 0.0437(2) 0.061(2) Uani 1 1 d . . . . .
H14 H -0.3099 0.2338 0.0439 0.073 Uiso 1 1 calc R U . . .
C15 C -0.1750(7) 0.1848(3) 0.05581(19) 0.056(2) Uani 1 1 d . . . . .
H15 H -0.1261 0.2118 0.0638 0.067 Uiso 1 1 calc R U . . .
C16 C -0.2696(6) -0.0999(2) 0.04356(16) 0.0371(16) Uani 1 1 d . . . . .
C17 C -0.3547(6) -0.1063(3) 0.06863(17) 0.0471(19) Uani 1 1 d . . . . .
H17 H -0.3602 -0.0815 0.0860 0.056 Uiso 1 1 calc R U . . .
C18 C -0.4310(7) -0.1492(3) 0.06794(18) 0.054(2) Uani 1 1 d . . . . .
H18 H -0.4866 -0.1535 0.0851 0.065 Uiso 1 1 calc R U . . .
C19 C -0.4258(7) -0.1851(3) 0.0424(2) 0.054(2) Uani 1 1 d . . . . .
H19 H -0.4795 -0.2132 0.0417 0.065 Uiso 1 1 calc R U . . .
C20 C -0.3402(7) -0.1798(3) 0.01747(19) 0.0491(19) Uani 1 1 d . . . . .
H20 H -0.3356 -0.2050 0.0003 0.059 Uiso 1 1 calc R U . . .
C21 C -0.2613(6) -0.1373(3) 0.01792(15) 0.0368(15) Uani 1 1 d . . . . .
C22 C -0.1765(6) -0.1299(3) -0.01141(16) 0.0392(17) Uani 1 1 d . . . . .
C23 C 0.0937(8) -0.1490(3) 0.11480(19) 0.062(2) Uani 1 1 d . . . . .
H23 H 0.1758 -0.1471 0.1123 0.074 Uiso 1 1 calc R U . . .
C24 C 0.0366(9) -0.1944(3) 0.1043(2) 0.065(2) Uani 1 1 d . . . . .
H24 H 0.0791 -0.2220 0.0943 0.078 Uiso 1 1 calc R U . . .
C25 C -0.0818(9) -0.1985(3) 0.10857(19) 0.063(2) Uani 1 1 d . . . . .
H25 H -0.1217 -0.2293 0.1021 0.076 Uiso 1 1 calc R U . . .
C26 C -0.1430(7) -0.1565(3) 0.12268(18) 0.053(2) Uani 1 1 d . . . . .
H26 H -0.2247 -0.1585 0.1259 0.064 Uiso 1 1 calc R U . . .
C27 C -0.0810(7) -0.1111(3) 0.13199(15) 0.0463(17) Uani 1 1 d . . . . .
C28 C -0.1443(7) -0.0663(3) 0.14821(16) 0.0398(17) Uani 1 1 d . . . . .
C29 C -0.0823(7) -0.0234(3) 0.16159(16) 0.0450(17) Uani 1 1 d . . . . .
H29 H -0.0005 -0.0212 0.1588 0.054 Uiso 1 1 calc R U . . .
C30 C -0.1426(7) 0.0162(3) 0.17910(17) 0.0464(19) Uani 1 1 d . . . . .
C31 C -0.2670(7) 0.0108(3) 0.18156(16) 0.0435(18) Uani 1 1 d . . . . .
H31 H -0.3115 0.0359 0.1933 0.052 Uiso 1 1 calc R U . . .
C32 C -0.3217(6) -0.0318(3) 0.16647(17) 0.0447(19) Uani 1 1 d . . . . .
C33 C -0.4540(6) -0.0374(3) 0.16712(18) 0.048(2) Uani 1 1 d . . . . .
C34 C -0.5056(8) -0.0860(4) 0.1597(2) 0.068(2) Uani 1 1 d . . . . .
H34 H -0.4586 -0.1154 0.1545 0.082 Uiso 1 1 calc R U . . .
C35 C -0.6280(9) -0.0904(5) 0.1599(2) 0.083(3) Uani 1 1 d . . . . .
H35 H -0.6652 -0.1224 0.1546 0.100 Uiso 1 1 calc R U . . .
C36 C -0.6925(9) -0.0465(5) 0.1682(2) 0.090(4) Uani 1 1 d . . . . .
H36 H -0.7749 -0.0482 0.1689 0.108 Uiso 1 1 calc R U . . .
C37 C -0.6355(10) 0.0002(5) 0.1753(2) 0.081(3) Uani 1 1 d . . . . .
H37 H -0.6812 0.0298 0.1808 0.097 Uiso 1 1 calc R U . . .
C38 C -0.0773(7) 0.0583(3) 0.19749(16) 0.0445(17) Uani 1 1 d . . . . .
C39 C -0.1026(8) 0.0650(3) 0.23149(18) 0.066(2) Uani 1 1 d . . . . .
H39 H -0.1660 0.0464 0.2409 0.079 Uiso 1 1 calc R U . . .
C40 C -0.0355(10) 0.0987(4) 0.2520(2) 0.090(3) Uani 1 1 d . . . . .
H40 H -0.0555 0.1035 0.2746 0.108 Uiso 1 1 calc R U . . .
C41 C 0.0606(10) 0.1248(4) 0.2384(2) 0.093(3) Uani 1 1 d . . . . .
H41 H 0.1102 0.1448 0.2523 0.111 Uiso 1 1 calc R U . . .
C42 C 0.0833(8) 0.1212(3) 0.20419(17) 0.067(2) Uani 1 1 d . . . . .
H42 H 0.1449 0.1409 0.1949 0.081 Uiso 1 1 calc R U . . .
C43 C 0.0153(7) 0.0883(3) 0.18342(17) 0.0469(19) Uani 1 1 d . . . . .
C44 C 0.0404(7) 0.0923(3) 0.14599(17) 0.0406(18) Uani 1 1 d . . . . .
C45 C 0.5369(7) 0.1144(3) 0.1135(2) 0.060(2) Uani 1 1 d . . . . .
H45 H 0.5115 0.0950 0.0949 0.072 Uiso 1 1 calc R U . . .
C46 C 0.6504(7) 0.1058(3) 0.1250(2) 0.065(2) Uani 1 1 d . . . . .
H46 H 0.7002 0.0815 0.1144 0.078 Uiso 1 1 calc R U . . .
C47 C 0.6877(8) 0.1338(4) 0.1522(2) 0.068(3) Uani 1 1 d . . . . .
H47 H 0.7639 0.1288 0.1608 0.082 Uiso 1 1 calc R U . . .
C48 C 0.6124(7) 0.1692(3) 0.1670(2) 0.059(2) Uani 1 1 d . . . . .
H48 H 0.6366 0.1880 0.1860 0.071 Uiso 1 1 calc R U . . .
C49 C 0.5000(7) 0.1774(3) 0.15386(19) 0.0466(19) Uani 1 1 d . . . . .
C50 C 0.4213(7) 0.2181(3) 0.16787(16) 0.0430(17) Uani 1 1 d . . . . .
C51 C 0.2978(6) 0.2173(3) 0.16440(17) 0.0443(18) Uani 1 1 d . . . . .
H51 H 0.2611 0.1896 0.1528 0.053 Uiso 1 1 calc R U . . .
C52 C 0.2302(6) 0.2579(3) 0.17834(16) 0.0434(18) Uani 1 1 d . . . . .
C53 C 0.2902(6) 0.2989(3) 0.19470(17) 0.0458(19) Uani 1 1 d . . . . .
H53 H 0.2477 0.3270 0.2041 0.055 Uiso 1 1 calc R U . . .
C54 C 0.4119(7) 0.2981(3) 0.19709(15) 0.0440(17) Uani 1 1 d . . . . .
C55 C 0.4806(7) 0.3420(3) 0.21340(17) 0.0455(19) Uani 1 1 d . . . . .
C56 C 0.6017(7) 0.3423(3) 0.21463(19) 0.057(2) Uani 1 1 d . . . . .
H56 H 0.6438 0.3149 0.2044 0.068 Uiso 1 1 calc R U . . .
C57 C 0.6621(8) 0.3822(4) 0.2306(2) 0.079(3) Uani 1 1 d . . . . .
H57 H 0.7446 0.3827 0.2316 0.095 Uiso 1 1 calc R U . . .
C58 C 0.5968(9) 0.4204(4) 0.2447(2) 0.078(3) Uani 1 1 d . . . . .
H58 H 0.6344 0.4475 0.2566 0.093 Uiso 1 1 calc R U . . .
C59 C 0.4744(9) 0.4208(4) 0.2421(2) 0.082(3) Uani 1 1 d . . . . .
H59 H 0.4319 0.4494 0.2509 0.099 Uiso 1 1 calc R U . . .
C60 C 0.0991(6) 0.2582(3) 0.17750(18) 0.049(2) Uani 1 1 d . . . . .
C61 C 0.0384(7) 0.2689(4) 0.2073(2) 0.077(3) Uani 1 1 d . . . . .
H61 H 0.0811 0.2765 0.2269 0.093 Uiso 1 1 calc R U . . .
C62 C -0.0840(9) 0.2684(5) 0.2085(3) 0.115(4) Uani 1 1 d . . . . .
H62 H -0.1233 0.2764 0.2285 0.138 Uiso 1 1 calc R U . . .
C63 C -0.1473(8) 0.2563(4) 0.1801(3) 0.111(4) Uani 1 1 d . . . . .
H63 H -0.2299 0.2562 0.1808 0.134 Uiso 1 1 calc R U . . .
C64 C -0.0904(7) 0.2443(4) 0.1509(2) 0.080(3) Uani 1 1 d . . . . .
H64 H -0.1344 0.2350 0.1319 0.096 Uiso 1 1 calc R U . . .
C65 C 0.0326(6) 0.2457(3) 0.14901(19) 0.0469(19) Uani 1 1 d . . . . .
C66 C 0.0856(7) 0.2388(3) 0.11463(18) 0.0449(17) Uani 1 1 d . . . . .
O7 O 0.2809(5) 0.1517(2) 0.07986(14) 0.0553(13) Uani 1 1 d D . . . .
H7A H 0.320(6) 0.153(3) 0.0986(11) 0.066 Uiso 1 1 d D U . . .
H7B H 0.292(7) 0.1839(13) 0.0735(18) 0.066 Uiso 1 1 d D U . . .
O8 O 0.7482(8) 0.7387(4) 0.9544(2) 0.131(3) Uani 1 1 d D . . . .
H8A H 0.802(8) 0.750(5) 0.968(2) 0.157 Uiso 1 1 d D U . . .
H8B H 0.778(10) 0.734(5) 0.9345(14) 0.157 Uiso 1 1 d D U . . .
O9 O 0.0729(14) 0.8281(6) 0.0237(3) 0.134(5) Uani 0.6 1 d . . P . .
O9' O 0.0112(17) 0.7752(8) 0.0230(5) 0.116(6) Uani 0.4 1 d . . P . .
O10 O 0.4365(17) 0.0429(9) 0.0158(5) 0.195(9) Uani 0.5 1 d . . P . .

loop_
_atom_site_aniso_label
_atom_site_aniso_U_11
_atom_site_aniso_U_22
_atom_site_aniso_U_33
_atom_site_aniso_U_23
_atom_site_aniso_U_13
_atom_site_aniso_U_12
Gd1 0.03473(18) 0.04379(19) 0.03552(17) -0.00158(18) -0.00062(17) -0.00306(18)
N1 0.041(4) 0.051(4) 0.042(4) 0.005(3) -0.003(3) -0.001(3)
N2 0.033(4) 0.042(3) 0.036(3) 0.002(3) 0.004(2) 0.002(3)
N3 0.037(3) 0.032(3) 0.050(4) -0.001(3) -0.006(3) 0.001(3)
N4 0.046(4) 0.066(5) 0.057(4) -0.003(3) 0.002(3) -0.002(3)
N5 0.040(4) 0.055(4) 0.044(4) 0.000(3) 0.001(3) -0.011(3)
N6 0.035(4) 0.096(6) 0.056(4) 0.003(4) 0.007(3) 0.004(4)
N7 0.028(4) 0.057(4) 0.073(5) -0.007(4) 0.004(3) 0.008(3)
N8 0.031(3) 0.053(4) 0.048(4) -0.002(3) -0.006(3) -0.006(3)
N9 0.061(5) 0.092(5) 0.076(5) -0.038(4) 0.018(4) -0.034(5)
O1 0.050(3) 0.066(4) 0.051(3) 0.001(3) 0.005(3) 0.011(3)
O2 0.071(4) 0.048(3) 0.049(3) 0.003(3) 0.009(3) -0.014(3)
O3 0.038(3) 0.062(3) 0.044(3) -0.004(2) 0.007(2) -0.009(3)
O4 0.036(3) 0.062(3) 0.035(3) 0.005(2) -0.003(2) -0.008(2)
O5 0.050(4) 0.052(3) 0.056(3) -0.016(3) -0.009(3) -0.003(3)
O6 0.057(4) 0.080(4) 0.064(4) -0.001(3) -0.005(3) -0.019(3)
C1 0.042(5) 0.065(6) 0.070(6) 0.007(4) -0.017(4) -0.005(4)
C2 0.040(5) 0.082(6) 0.096(7) 0.008(6) -0.013(5) 0.013(5)
C3 0.047(6) 0.078(7) 0.087(7) 0.000(5) -0.002(5) 0.027(5)
C4 0.037(5) 0.056(5) 0.072(6) 0.001(4) -0.004(4) 0.004(4)
C5 0.036(4) 0.046(4) 0.039(4) 0.009(3) 0.000(3) 0.007(4)
C6 0.034(4) 0.038(4) 0.037(4) -0.001(3) -0.002(3) 0.004(3)
C7 0.041(5) 0.043(4) 0.045(4) -0.009(3) 0.000(4) 0.003(4)
C8 0.035(4) 0.044(4) 0.031(4) 0.002(3) -0.001(3) -0.006(3)
C9 0.032(4) 0.055(5) 0.045(4) 0.002(4) -0.006(3) 0.005(4)
C10 0.039(5) 0.047(4) 0.027(4) 0.001(3) 0.002(3) 0.002(4)
C11 0.036(4) 0.049(5) 0.031(4) 0.000(3) 0.000(3) 0.003(3)
C12 0.044(5) 0.053(5) 0.063(5) -0.007(4) -0.009(4) 0.002(4)
C13 0.044(5) 0.057(5) 0.077(6) 0.007(5) -0.013(4) 0.005(4)
C14 0.068(6) 0.039(5) 0.076(6) 0.003(4) -0.005(5) 0.006(4)
C15 0.050(5) 0.054(5) 0.064(5) 0.000(4) -0.015(4) 0.002(4)
C16 0.038(4) 0.034(4) 0.040(4) 0.004(3) -0.005(3) -0.001(3)
C17 0.045(5) 0.050(5) 0.046(4) 0.004(3) 0.011(3) 0.004(4)
C18 0.045(5) 0.060(5) 0.056(5) 0.022(4) 0.015(4) 0.001(4)
C19 0.043(5) 0.046(5) 0.073(5) 0.017(4) 0.005(5) -0.011(4)
C20 0.044(5) 0.039(4) 0.065(5) -0.001(4) -0.005(4) -0.004(4)
C21 0.034(4) 0.035(4) 0.041(4) 0.005(3) 0.001(3) -0.007(3)
C22 0.042(5) 0.042(5) 0.033(4) -0.007(3) -0.007(3) -0.007(3)
C23 0.050(6) 0.076(6) 0.059(5) 0.003(5) 0.012(4) 0.011(5)
C24 0.082(8) 0.056(6) 0.058(5) -0.007(4) 0.006(5) 0.010(5)
C25 0.075(7) 0.051(5) 0.063(5) -0.006(4) -0.011(5) -0.002(5)
C26 0.054(5) 0.055(5) 0.052(5) -0.002(4) -0.012(4) 0.004(4)
C27 0.050(5) 0.051(4) 0.038(4) 0.007(4) -0.005(4) 0.004(5)
C28 0.044(5) 0.041(4) 0.034(4) 0.007(3) 0.000(3) -0.002(4)
C29 0.040(4) 0.051(4) 0.044(4) 0.010(3) 0.002(4) -0.001(4)
C30 0.048(5) 0.057(5) 0.034(4) 0.007(4) 0.007(4) -0.005(4)
C31 0.048(5) 0.047(5) 0.036(4) 0.005(3) 0.009(4) 0.004(4)
C32 0.036(5) 0.059(5) 0.039(4) 0.004(4) 0.006(3) 0.000(4)
C33 0.033(5) 0.068(6) 0.043(4) 0.005(4) 0.006(3) -0.001(4)
C34 0.052(6) 0.079(6) 0.074(6) 0.011(5) 0.000(5) -0.020(5)
C35 0.059(7) 0.112(9) 0.079(7) 0.021(6) -0.006(5) -0.029(6)
C36 0.030(6) 0.155(11) 0.084(7) 0.024(7) 0.005(5) -0.007(7)
C37 0.053(7) 0.116(9) 0.075(7) 0.011(6) 0.009(5) 0.014(6)
C38 0.052(5) 0.047(4) 0.034(4) -0.001(3) -0.004(4) -0.007(4)
C39 0.078(7) 0.079(6) 0.041(5) 0.000(4) 0.009(4) -0.025(5)
C40 0.124(10) 0.101(8) 0.047(5) -0.020(5) 0.023(5) -0.042(7)
C41 0.125(9) 0.102(8) 0.052(5) -0.016(5) -0.003(6) -0.053(7)
C42 0.085(6) 0.077(6) 0.039(4) -0.005(4) -0.001(4) -0.034(5)
C43 0.054(5) 0.053(5) 0.034(4) 0.000(4) -0.002(4) 0.000(4)
C44 0.044(5) 0.037(4) 0.041(4) 0.000(3) 0.004(4) -0.001(3)
C45 0.045(5) 0.068(5) 0.066(5) -0.001(5) 0.006(4) -0.002(5)
C46 0.045(5) 0.074(6) 0.076(6) 0.015(5) 0.027(5) 0.023(5)
C47 0.043(5) 0.090(7) 0.071(6) 0.020(5) -0.003(5) 0.008(5)
C48 0.038(5) 0.076(6) 0.064(5) 0.014(5) -0.001(4) 0.006(4)
C49 0.037(5) 0.055(5) 0.047(5) 0.014(4) 0.001(4) -0.001(4)
C50 0.035(4) 0.049(4) 0.046(4) 0.011(3) -0.002(4) 0.003(4)
C51 0.034(5) 0.047(5) 0.051(5) 0.001(4) -0.001(4) -0.009(4)
C52 0.033(4) 0.055(5) 0.042(4) -0.006(4) -0.002(3) -0.006(4)
C53 0.034(4) 0.060(5) 0.043(4) -0.005(4) -0.005(3) -0.006(4)
C54 0.039(4) 0.064(5) 0.029(4) 0.001(3) -0.005(3) -0.010(4)
C55 0.040(5) 0.062(5) 0.034(4) 0.013(4) -0.006(3) -0.012(4)
C56 0.039(5) 0.070(5) 0.061(5) 0.009(4) -0.015(4) -0.016(4)
C57 0.044(6) 0.103(8) 0.090(7) 0.024(7) -0.027(5) -0.027(6)
C58 0.084(8) 0.090(7) 0.058(6) -0.006(5) -0.018(5) -0.061(6)
C59 0.074(7) 0.096(7) 0.078(7) -0.036(6) 0.016(5) -0.040(6)
C60 0.029(5) 0.055(5) 0.062(5) -0.017(4) 0.005(4) -0.008(4)
C61 0.041(5) 0.117(8) 0.073(6) -0.060(5) 0.014(4) -0.022(5)
C62 0.056(7) 0.182(11) 0.107(8) -0.096(8) 0.033(6) -0.022(7)
C63 0.037(6) 0.179(12) 0.118(9) -0.089(9) 0.028(6) -0.022(6)
C64 0.029(5) 0.110(7) 0.102(7) -0.057(6) -0.004(5) -0.008(5)
C65 0.034(4) 0.047(4) 0.060(5) -0.017(4) 0.000(4) -0.002(3)
C66 0.026(4) 0.056(5) 0.053(4) -0.004(4) -0.011(4) 0.005(4)
O7 0.046(3) 0.066(3) 0.054(3) 0.002(3) -0.004(3) -0.015(3)
O8 0.106(7) 0.186(8) 0.100(6) -0.053(6) 0.036(5) -0.071(6)
O9 0.156(14) 0.129(11) 0.116(10) -0.050(9) -0.036(10) 0.067(11)
O9' 0.087(15) 0.136(17) 0.126(16) 0.034(14) -0.002(12) 0.014(13)
O10 0.103(16) 0.28(2) 0.20(2) 0.038(18) 0.004(14) 0.008(15)

loop_
_atom_type_symbol
_atom_type_description
_atom_type_scat_dispersion_real
_atom_type_scat_dispersion_imag
_atom_type_scat_source
C C 0.0033 0.0016 'International Tables Vol C Tables 4.2.6.8 and 6.1.1.4'
H H 0.0000 0.0000 'International Tables Vol C Tables 4.2.6.8 and 6.1.1.4'
Gd Gd -0.1653 3.9035 'International Tables Vol C Tables 4.2.6.8 and 6.1.1.4'
N N 0.0061 0.0033 'International Tables Vol C Tables 4.2.6.8 and 6.1.1.4'
O O 0.0106 0.0060 'International Tables Vol C Tables 4.2.6.8 and 6.1.1.4'

loop_
_geom_angle_atom_site_label_1
_geom_angle_atom_site_label_2
_geom_angle_atom_site_label_3
_geom_angle
_geom_angle_site_symmetry_1
_geom_angle_site_symmetry_3
O5 Gd1 O3 80.09(16) . .
O5 Gd1 O4 87.62(17) . .
O3 Gd1 O4 53.32(15) . .
O5 Gd1 O7 76.81(17) . .
O3 Gd1 O7 74.42(17) . .
O4 Gd1 O7 127.37(16) . .
O5 Gd1 O2 128.75(17) . 5
O3 Gd1 O2 131.44(17) . 5
O4 Gd1 O2 142.64(16) . 5
O7 Gd1 O2 76.30(17) . 5
O5 Gd1 N1 151.79(18) . .
O3 Gd1 N1 73.53(17) . .
O4 Gd1 N1 84.63(16) . .
O7 Gd1 N1 86.51(18) . .
O2 Gd1 N1 66.79(17) 5 .
O5 Gd1 N3 77.86(17) . .
O3 Gd1 N3 126.89(16) . .
O4 Gd1 N3 77.98(16) . .
O7 Gd1 N3 142.75(17) . .
O2 Gd1 N3 99.47(17) 5 .
N1 Gd1 N3 126.45(18) . .
O5 Gd1 N2 139.29(17) . .
O3 Gd1 N2 114.03(16) . .
O4 Gd1 N2 74.29(15) . .
O7 Gd1 N2 142.64(17) . .
O2 Gd1 N2 71.66(16) 5 .
N1 Gd1 N2 63.58(18) . .
N3 Gd1 N2 63.00(17) . .
O5 Gd1 O1 78.64(17) . 5
O3 Gd1 O1 141.04(16) . 5
O4 Gd1 O1 155.57(15) . 5
O7 Gd1 O1 69.16(17) . 5
O2 Gd1 O1 51.15(16) 5 5
N1 Gd1 O1 116.61(17) . 5
N3 Gd1 O1 79.43(16) . 5
N2 Gd1 O1 103.35(16) . 5
O5 Gd1 C22 103.45(19) . 5
O3 Gd1 C22 139.98(18) . 5
O4 Gd1 C22 163.48(17) . 5
O7 Gd1 C22 67.94(18) . 5
O2 Gd1 C22 25.45(16) 5 5
N1 Gd1 C22 90.78(19) . 5
N3 Gd1 C22 92.22(19) . 5
N2 Gd1 C22 89.45(17) . 5
O1 Gd1 C22 26.02(16) 5 5
C1 N1 C5 118.1(6) . .
C1 N1 Gd1 118.3(5) . .
C5 N1 Gd1 118.7(4) . .
C6 N2 C10 117.2(6) . .
C6 N2 Gd1 120.8(4) . .
C10 N2 Gd1 121.0(4) . .
C15 N3 C11 116.8(6) . .
C15 N3 Gd1 121.0(5) . .
C11 N3 Gd1 122.1(4) . .
C27 N4 C23 117.2(7) . .
C32 N5 C28 118.6(6) . .
C33 N6 C37 116.6(9) . .
C45 N7 C49 116.6(7) . .
C54 N8 C50 118.7(6) . .
C55 N9 C59 117.2(8) . .
C22 O1 Gd1 89.6(4) . 5
C22 O2 Gd1 95.9(4) . 5
C44 O3 Gd1 92.7(4) . .
C44 O4 Gd1 92.3(4) . .
C66 O5 Gd1 148.1(4) . .
N1 C1 C2 122.2(8) . .
N1 C1 H1 118.9 . .
C2 C1 H1 118.9 . .
C3 C2 C1 119.2(8) . .
C3 C2 H2 120.4 . .
C1 C2 H2 120.4 . .
C2 C3 C4 119.6(8) . .
C2 C3 H3 120.2 . .
C4 C3 H3 120.2 . .
C5 C4 C3 118.2(8) . .
C5 C4 H4 120.9 . .
C3 C4 H4 120.9 . .
N1 C5 C4 122.7(7) . .
N1 C5 C6 115.8(6) . .
C4 C5 C6 121.5(7) . .
N2 C6 C7 123.5(6) . .
N2 C6 C5 115.2(6) . .
C7 C6 C5 121.3(6) . .
C8 C7 C6 119.3(6) . .
C8 C7 H7 120.4 . .
C6 C7 H7 120.4 . .
C9 C8 C7 117.5(6) . .
C9 C8 C16 120.2(6) . .
C7 C8 C16 122.1(6) . .
C8 C9 C10 120.2(7) . .
C8 C9 H9 119.9 . .
C10 C9 H9 119.9 . .
N2 C10 C9 122.1(6) . .
N2 C10 C11 116.3(6) . .
C9 C10 C11 121.6(6) . .
N3 C11 C12 122.7(6) . .
N3 C11 C10 116.1(6) . .
C12 C11 C10 121.2(7) . .
C11 C12 C13 118.8(7) . .
C11 C12 H12 120.6 . .
C13 C12 H12 120.6 . .
C14 C13 C12 118.8(8) . .
C14 C13 H13 120.6 . .
C12 C13 H13 120.6 . .
C13 C14 C15 118.6(7) . .
C13 C14 H14 120.7 . .
C15 C14 H14 120.7 . .
N3 C15 C14 124.1(7) . .
N3 C15 H15 117.9 . .
C14 C15 H15 117.9 . .
C21 C16 C17 119.4(6) . .
C21 C16 C8 122.6(6) . .
C17 C16 C8 118.0(6) . .
C18 C17 C16 120.4(7) . .
C18 C17 H17 119.8 . .
C16 C17 H17 119.8 . .
C19 C18 C17 120.5(7) . .
C19 C18 H18 119.7 . .
C17 C18 H18 119.7 . .
C18 C19 C20 119.8(7) . .
C18 C19 H19 120.1 . .
C20 C19 H19 120.1 . .
C19 C20 C21 120.6(7) . .
C19 C20 H20 119.7 . .
C21 C20 H20 119.7 . .
C16 C21 C20 119.2(6) . .
C16 C21 C22 121.3(6) . .
C20 C21 C22 119.2(6) . .
O2 C22 O1 121.8(7) . .
O2 C22 C21 118.3(6) . .
O1 C22 C21 119.7(6) . .
O2 C22 Gd1 58.6(4) . 5
O1 C22 Gd1 64.4(4) . 5
C21 C22 Gd1 163.6(5) . 5
N4 C23 C24 123.2(8) . .
N4 C23 H23 118.4 . .
C24 C23 H23 118.4 . .
C25 C24 C23 119.2(8) . .
C25 C24 H24 120.4 . .
C23 C24 H24 120.4 . .
C24 C25 C26 119.1(8) . .
C24 C25 H25 120.4 . .
C26 C25 H25 120.4 . .
C25 C26 C27 119.0(8) . .
C25 C26 H26 120.5 . .
C27 C26 H26 120.5 . .
N4 C27 C26 122.2(7) . .
N4 C27 C28 117.8(7) . .
C26 C27 C28 119.9(7) . .
N5 C28 C29 121.9(7) . .
N5 C28 C27 117.1(7) . .
C29 C28 C27 121.0(7) . .
C28 C29 C30 120.0(7) . .
C28 C29 H29 120.0 . .
C30 C29 H29 120.0 . .
C29 C30 C31 116.7(7) . .
C29 C30 C38 121.0(7) . .
C31 C30 C38 121.9(7) . .
C32 C31 C30 119.4(7) . .
C32 C31 H31 120.3 . .
C30 C31 H31 120.3 . .
N5 C32 C31 123.2(7) . .
N5 C32 C33 116.0(7) . .
C31 C32 C33 120.8(7) . .
N6 C33 C34 123.3(8) . .
N6 C33 C32 116.9(7) . .
C34 C33 C32 119.8(8) . .
C35 C34 C33 119.1(10) . .
C35 C34 H34 120.4 . .
C33 C34 H34 120.4 . .
C36 C35 C34 117.9(10) . .
C36 C35 H35 121.0 . .
C34 C35 H35 121.0 . .
C37 C36 C35 119.7(10) . .
C37 C36 H36 120.2 . .
C35 C36 H36 120.2 . .
N6 C37 C36 123.3(10) . .
N6 C37 H37 118.3 . .
C36 C37 H37 118.3 . .
C39 C38 C43 118.3(7) . .
C39 C38 C30 117.5(7) . .
C43 C38 C30 124.0(6) . .
C38 C39 C40 121.7(8) . .
C38 C39 H39 119.2 . .
C40 C39 H39 119.2 . .
C41 C40 C39 119.4(8) . .
C41 C40 H40 120.3 . .
C39 C40 H40 120.3 . .
C40 C41 C42 119.8(8) . .
C40 C41 H41 120.1 . .
C42 C41 H41 120.1 . .
C41 C42 C43 121.0(8) . .
C41 C42 H42 119.5 . .
C43 C42 H42 119.5 . .
C42 C43 C38 119.6(6) . .
C42 C43 C44 115.9(7) . .
C38 C43 C44 124.3(6) . .
O3 C44 O4 121.3(6) . .
O3 C44 C43 119.3(6) . .
O4 C44 C43 119.3(7) . .
N7 C45 C46 124.5(8) . .
N7 C45 H45 117.7 . .
C46 C45 H45 117.7 . .
C47 C46 C45 118.1(8) . .
C47 C46 H46 120.9 . .
C45 C46 H46 120.9 . .
C48 C47 C46 119.2(8) . .
C48 C47 H47 120.4 . .
C46 C47 H47 120.4 . .
C47 C48 C49 120.4(8) . .
C47 C48 H48 119.8 . .
C49 C48 H48 119.8 . .
N7 C49 C48 121.1(7) . .
N7 C49 C50 117.9(7) . .
C48 C49 C50 121.1(7) . .
N8 C50 C51 121.5(7) . .
N8 C50 C49 114.8(7) . .
C51 C50 C49 123.7(7) . .
C52 C51 C50 119.7(7) . .
C52 C51 H51 120.2 . .
C50 C51 H51 120.2 . .
C51 C52 C53 117.6(7) . .
C51 C52 C60 122.8(6) . .
C53 C52 C60 119.5(6) . .
C54 C53 C52 120.3(7) . .
C54 C53 H53 119.9 . .
C52 C53 H53 119.9 . .
N8 C54 C53 122.2(7) . .
N8 C54 C55 115.5(7) . .
C53 C54 C55 122.3(7) . .
N9 C55 C56 122.0(8) . .
N9 C55 C54 115.6(7) . .
C56 C55 C54 122.4(8) . .
C55 C56 C57 121.2(9) . .
C55 C56 H56 119.4 . .
C57 C56 H56 119.4 . .
C58 C57 C56 116.6(8) . .
C58 C57 H57 121.7 . .
C56 C57 H57 121.7 . .
C57 C58 C59 121.7(8) . .
C57 C58 H58 119.2 . .
C59 C58 H58 119.2 . .
N9 C59 C58 121.2(9) . .
N9 C59 H59 119.4 . .
C58 C59 H59 119.4 . .
C61 C60 C65 117.9(7) . .
C61 C60 C52 118.2(7) . .
C65 C60 C52 123.8(6) . .
C62 C61 C60 121.1(8) . .
C62 C61 H61 119.4 . .
C60 C61 H61 119.4 . .
C63 C62 C61 119.9(8) . .
C63 C62 H62 120.1 . .
C61 C62 H62 120.1 . .
C64 C63 C62 120.3(9) . .
C64 C63 H63 119.9 . .
C62 C63 H63 119.9 . .
C63 C64 C65 120.8(8) . .
C63 C64 H64 119.6 . .
C65 C64 H64 119.6 . .
C64 C65 C60 120.0(7) . .
C64 C65 C66 116.4(7) . .
C60 C65 C66 123.3(7) . .
O6 C66 O5 125.2(7) . .
O6 C66 C65 117.0(7) . .
O5 C66 C65 117.8(7) . .
Gd1 O7 H7A 121(5) . .
Gd1 O7 H7B 119(5) . .
H7A O7 H7B 98(7) . .
H8A O8 H8B 110(10) . .

loop_
_geom_bond_atom_site_label_1
_geom_bond_atom_site_label_2
_geom_bond_distance
_geom_bond_site_symmetry_2
Gd1 O5 2.294(5) .
Gd1 O3 2.437(5) .
Gd1 O4 2.441(4) .
Gd1 O7 2.464(5) .
Gd1 O2 2.468(5) 5
Gd1 N1 2.561(5) .
Gd1 N3 2.577(5) .
Gd1 N2 2.568(5) .
Gd1 O1 2.592(5) 5
Gd1 C22 2.874(7) 5
N1 C1 1.339(9) .
N1 C5 1.344(8) .
N2 C6 1.340(8) .
N2 C10 1.354(8) .
N3 C15 1.328(8) .
N3 C11 1.333(8) .
N4 C27 1.337(9) .
N4 C23 1.345(9) .
N5 C32 1.328(8) .
N5 C28 1.339(9) .
N6 C33 1.319(9) .
N6 C37 1.354(10) .
N7 C45 1.336(9) .
N7 C49 1.349(9) .
N8 C54 1.344(8) .
N8 C50 1.353(8) .
N9 C55 1.332(9) .
N9 C59 1.341(9) .
O1 C22 1.261(7) .
O1 Gd1 2.591(5) 5
O2 C22 1.242(8) .
O2 Gd1 2.467(5) 5
O3 C44 1.252(8) .
O4 C44 1.259(8) .
O5 C66 1.265(8) .
O6 C66 1.244(8) .
C1 C2 1.382(10) .
C1 H1 0.9300 .
C2 C3 1.355(11) .
C2 H2 0.9300 .
C3 C4 1.390(10) .
C3 H3 0.9300 .
C4 C5 1.373(9) .
C4 H4 0.9300 .
C5 C6 1.492(9) .
C6 C7 1.384(9) .
C7 C8 1.387(9) .
C7 H7 0.9300 .
C8 C9 1.384(9) .
C8 C16 1.485(8) .
C9 C10 1.387(9) .
C9 H9 0.9300 .
C10 C11 1.489(9) .
C11 C12 1.376(9) .
C12 C13 1.383(10) .
C12 H12 0.9300 .
C13 C14 1.355(10) .
C13 H13 0.9300 .
C14 C15 1.371(10) .
C14 H14 0.9300 .
C15 H15 0.9300 .
C16 C21 1.386(8) .
C16 C17 1.388(9) .
C17 C18 1.379(10) .
C17 H17 0.9300 .
C18 C19 1.355(9) .
C18 H18 0.9300 .
C19 C20 1.385(10) .
C19 H19 0.9300 .
C20 C21 1.390(9) .
C20 H20 0.9300 .
C21 C22 1.514(9) .
C22 Gd1 2.874(7) 5
C23 C24 1.374(11) .
C23 H23 0.9300 .
C24 C25 1.347(11) .
C24 H24 0.9300 .
C25 C26 1.379(10) .
C25 H25 0.9300 .
C26 C27 1.386(10) .
C26 H26 0.9300 .
C27 C28 1.478(9) .
C28 C29 1.388(9) .
C29 C30 1.390(9) .
C29 H29 0.9300 .
C30 C31 1.410(10) .
C30 C38 1.480(9) .
C31 C32 1.372(9) .
C31 H31 0.9300 .
C32 C33 1.497(10) .
C33 C34 1.385(10) .
C34 C35 1.382(12) .
C34 H34 0.9300 .
C35 C36 1.361(13) .
C35 H35 0.9300 .
C36 C37 1.365(13) .
C36 H36 0.9300 .
C37 H37 0.9300 .
C38 C39 1.385(9) .
C38 C43 1.402(10) .
C39 C40 1.395(11) .
C39 H39 0.9300 .
C40 C41 1.373(12) .
C40 H40 0.9300 .
C41 C42 1.381(10) .
C41 H41 0.9300 .
C42 C43 1.393(10) .
C42 H42 0.9300 .
C43 C44 1.511(9) .
C45 C46 1.375(10) .
C45 H45 0.9300 .
C46 C47 1.351(11) .
C46 H46 0.9300 .
C47 C48 1.361(10) .
C47 H47 0.9300 .
C48 C49 1.383(10) .
C48 H48 0.9300 .
C49 C50 1.462(10) .
C50 C51 1.398(9) .
C51 C52 1.388(9) .
C51 H51 0.9300 .
C52 C53 1.391(9) .
C52 C60 1.477(9) .
C53 C54 1.374(9) .
C53 H53 0.9300 .
C54 C55 1.495(9) .
C55 C56 1.363(10) .
C56 C57 1.367(11) .
C56 H56 0.9300 .
C57 C58 1.331(12) .
C57 H57 0.9300 .
C58 C59 1.382(12) .
C58 H58 0.9300 .
C59 H59 0.9300 .
C60 C61 1.390(10) .
C60 C65 1.389(9) .
C61 C62 1.379(11) .
C61 H61 0.9300 .
C62 C63 1.363(13) .
C62 H62 0.9300 .
C63 C64 1.355(11) .
C63 H63 0.9300 .
C64 C65 1.388(10) .
C64 H64 0.9300 .
C65 C66 1.495(10) .
O7 H7A 0.86(2) .
O7 H7B 0.86(2) .
O8 H8A 0.86(2) .
O8 H8B 0.86(2) .
O9 O9' 1.50(2) .

loop_
_geom_hbond_atom_site_label_D
_geom_hbond_atom_site_label_H
_geom_hbond_atom_site_label_A
_geom_hbond_distance_DH
_geom_hbond_distance_HA
_geom_hbond_distance_DA
_geom_hbond_angle_DHA
_geom_hbond_site_symmetry_A
O8 H8B O6 0.86(2) 1.74(2) 2.601(9) 178(13) 5_666
O8 H8A O1 0.86(2) 2.20(9) 2.847(9) 132(11) 1_666
O7 H7B O8 0.86(2) 2.28(4) 3.086(12) 156(7) 5_666
O7 H7A N7 0.86(2) 1.95(4) 2.758(8) 156(7) .
C51 H51 O3 0.93 2.59 3.501(8) 165.0 .
C15 H15 O5 0.93 2.38 3.023(9) 126.0 .
C14 H14 O9' 0.93 2.63 3.30(2) 129.4 7
C12 H12 O10 0.93 2.45 3.28(2) 149.4 1_455
C7 H7 O9 0.93 2.57 3.435(13) 154.3 1_545
C4 H4 O9 0.93 2.44 3.351(17) 164.9 1_545

loop_
_geom_torsion_atom_site_label_1
_geom_torsion_atom_site_label_2
_geom_torsion_atom_site_label_3
_geom_torsion_atom_site_label_4
_geom_torsion
_geom_torsion_site_symmetry_1
_geom_torsion_site_symmetry_2
_geom_torsion_site_symmetry_3
_geom_torsion_site_symmetry_4
C5 N1 C1 C2 1.5(11) . . . .
Gd1 N1 C1 C2 -153.5(6) . . . .
N1 C1 C2 C3 -0.2(13) . . . .
C1 C2 C3 C4 -1.6(14) . . . .
C2 C3 C4 C5 2.2(13) . . . .
C1 N1 C5 C4 -0.9(10) . . . .
Gd1 N1 C5 C4 154.1(6) . . . .
C1 N1 C5 C6 177.1(6) . . . .
Gd1 N1 C5 C6 -28.0(7) . . . .
C3 C4 C5 N1 -1.0(11) . . . .
C3 C4 C5 C6 -178.8(7) . . . .
C10 N2 C6 C7 -2.0(9) . . . .
Gd1 N2 C6 C7 166.3(5) . . . .
C10 N2 C6 C5 179.9(6) . . . .
Gd1 N2 C6 C5 -11.8(7) . . . .
N1 C5 C6 N2 26.1(8) . . . .
C4 C5 C6 N2 -156.0(6) . . . .
N1 C5 C6 C7 -152.0(6) . . . .
C4 C5 C6 C7 25.9(10) . . . .
N2 C6 C7 C8 -1.8(10) . . . .
C5 C6 C7 C8 176.2(6) . . . .
C6 C7 C8 C9 2.5(9) . . . .
C6 C7 C8 C16 -173.8(6) . . . .
C7 C8 C9 C10 0.5(9) . . . .
C16 C8 C9 C10 176.9(6) . . . .
C6 N2 C10 C9 5.2(9) . . . .
Gd1 N2 C10 C9 -163.1(5) . . . .
C6 N2 C10 C11 -176.9(5) . . . .
Gd1 N2 C10 C11 14.9(7) . . . .
C8 C9 C10 N2 -4.5(10) . . . .
C8 C9 C10 C11 177.6(6) . . . .
C15 N3 C11 C12 2.2(10) . . . .
Gd1 N3 C11 C12 -176.0(5) . . . .
C15 N3 C11 C10 -178.0(6) . . . .
Gd1 N3 C11 C10 3.8(8) . . . .
N2 C10 C11 N3 -12.0(8) . . . .
C9 C10 C11 N3 166.0(6) . . . .
N2 C10 C11 C12 167.8(6) . . . .
C9 C10 C11 C12 -14.2(10) . . . .
N3 C11 C12 C13 -1.2(11) . . . .
C10 C11 C12 C13 179.0(6) . . . .
C11 C12 C13 C14 -1.1(12) . . . .
C12 C13 C14 C15 2.2(12) . . . .
C11 N3 C15 C14 -1.1(11) . . . .
Gd1 N3 C15 C14 177.2(6) . . . .
C13 C14 C15 N3 -1.2(13) . . . .
C9 C8 C16 C21 119.4(7) . . . .
C7 C8 C16 C21 -64.3(9) . . . .
C9 C8 C16 C17 -61.6(8) . . . .
C7 C8 C16 C17 114.6(7) . . . .
C21 C16 C17 C18 -0.6(10) . . . .
C8 C16 C17 C18 -179.6(6) . . . .
C16 C17 C18 C19 -1.3(11) . . . .
C17 C18 C19 C20 2.4(11) . . . .
C18 C19 C20 C21 -1.5(11) . . . .
C17 C16 C21 C20 1.5(10) . . . .
C8 C16 C21 C20 -179.6(6) . . . .
C17 C16 C21 C22 175.3(6) . . . .
C8 C16 C21 C22 -5.8(10) . . . .
C19 C20 C21 C16 -0.4(11) . . . .
C19 C20 C21 C22 -174.4(7) . . . .
Gd1 O2 C22 O1 13.1(7) 5 . . .
Gd1 O2 C22 C21 -161.4(5) 5 . . .
Gd1 O1 C22 O2 -12.3(7) 5 . . .
Gd1 O1 C22 C21 162.0(5) 5 . . .
C16 C21 C22 O2 -41.9(9) . . . .
C20 C21 C22 O2 131.9(7) . . . .
C16 C21 C22 O1 143.5(7) . . . .
C20 C21 C22 O1 -42.7(10) . . . .
C16 C21 C22 Gd1 -116.5(16) . . . 5
C20 C21 C22 Gd1 57(2) . . . 5
C27 N4 C23 C24 0.4(11) . . . .
N4 C23 C24 C25 -2.0(12) . . . .
C23 C24 C25 C26 1.6(12) . . . .
C24 C25 C26 C27 0.1(11) . . . .
C23 N4 C27 C26 1.4(10) . . . .
C23 N4 C27 C28 177.7(6) . . . .
C25 C26 C27 N4 -1.7(10) . . . .
C25 C26 C27 C28 -178.0(6) . . . .
C32 N5 C28 C29 -2.5(10) . . . .
C32 N5 C28 C27 175.8(6) . . . .
N4 C27 C28 N5 177.1(6) . . . .
C26 C27 C28 N5 -6.5(9) . . . .
N4 C27 C28 C29 -4.6(9) . . . .
C26 C27 C28 C29 171.8(6) . . . .
N5 C28 C29 C30 3.4(10) . . . .
C27 C28 C29 C30 -174.9(6) . . . .
C28 C29 C30 C31 -1.5(10) . . . .
C28 C29 C30 C38 171.7(6) . . . .
C29 C30 C31 C32 -1.0(10) . . . .
C38 C30 C31 C32 -174.1(6) . . . .
C28 N5 C32 C31 -0.1(10) . . . .
C28 N5 C32 C33 178.8(6) . . . .
C30 C31 C32 N5 1.9(11) . . . .
C30 C31 C32 C33 -177.0(6) . . . .
C37 N6 C33 C34 0.1(12) . . . .
C37 N6 C33 C32 179.9(7) . . . .
N5 C32 C33 N6 -162.4(6) . . . .
C31 C32 C33 N6 16.6(10) . . . .
N5 C32 C33 C34 17.4(10) . . . .
C31 C32 C33 C34 -163.7(7) . . . .
N6 C33 C34 C35 0.5(13) . . . .
C32 C33 C34 C35 -179.2(7) . . . .
C33 C34 C35 C36 -1.1(14) . . . .
C34 C35 C36 C37 1.0(15) . . . .
C33 N6 C37 C36 -0.3(14) . . . .
C35 C36 C37 N6 -0.3(16) . . . .
C29 C30 C38 C39 -124.7(8) . . . .
C31 C30 C38 C39 48.0(10) . . . .
C29 C30 C38 C43 49.3(10) . . . .
C31 C30 C38 C43 -137.9(8) . . . .
C43 C38 C39 C40 -2.8(13) . . . .
C30 C38 C39 C40 171.6(8) . . . .
C38 C39 C40 C41 -2.1(15) . . . .
C39 C40 C41 C42 5.8(16) . . . .
C40 C41 C42 C43 -4.7(15) . . . .
C41 C42 C43 C38 -0.3(13) . . . .
C41 C42 C43 C44 173.8(8) . . . .
C39 C38 C43 C42 3.9(11) . . . .
C30 C38 C43 C42 -170.1(7) . . . .
C39 C38 C43 C44 -169.6(7) . . . .
C30 C38 C43 C44 16.4(12) . . . .
Gd1 O3 C44 O4 6.4(7) . . . .
Gd1 O3 C44 C43 -170.5(5) . . . .
Gd1 O4 C44 O3 -6.3(7) . . . .
Gd1 O4 C44 C43 170.5(5) . . . .
C42 C43 C44 O3 28.7(10) . . . .
C38 C43 C44 O3 -157.5(7) . . . .
C42 C43 C44 O4 -148.2(7) . . . .
C38 C43 C44 O4 25.6(11) . . . .
C49 N7 C45 C46 1.3(11) . . . .
N7 C45 C46 C47 0.4(13) . . . .
C45 C46 C47 C48 -0.3(12) . . . .
C46 C47 C48 C49 -1.4(12) . . . .
C45 N7 C49 C48 -3.1(10) . . . .
C45 N7 C49 C50 175.6(6) . . . .
C47 C48 C49 N7 3.2(12) . . . .
C47 C48 C49 C50 -175.4(7) . . . .
C54 N8 C50 C51 -1.4(10) . . . .
C54 N8 C50 C49 177.7(6) . . . .
N7 C49 C50 N8 -155.3(6) . . . .
C48 C49 C50 N8 23.4(10) . . . .
N7 C49 C50 C51 23.8(10) . . . .
C48 C49 C50 C51 -157.5(7) . . . .
N8 C50 C51 C52 -0.4(10) . . . .
C49 C50 C51 C52 -179.5(6) . . . .
C50 C51 C52 C53 1.5(10) . . . .
C50 C51 C52 C60 -176.2(6) . . . .
C51 C52 C53 C54 -0.8(10) . . . .
C60 C52 C53 C54 177.0(6) . . . .
C50 N8 C54 C53 2.1(10) . . . .
C50 N8 C54 C55 -176.9(6) . . . .
C52 C53 C54 N8 -1.0(10) . . . .
C52 C53 C54 C55 177.9(6) . . . .
C59 N9 C55 C56 0.4(12) . . . .
C59 N9 C55 C54 179.6(7) . . . .
N8 C54 C55 N9 -177.7(6) . . . .
C53 C54 C55 N9 3.4(10) . . . .
N8 C54 C55 C56 1.6(10) . . . .
C53 C54 C55 C56 -177.4(7) . . . .
N9 C55 C56 C57 1.3(12) . . . .
C54 C55 C56 C57 -178.0(7) . . . .
C55 C56 C57 C58 -0.2(13) . . . .
C56 C57 C58 C59 -2.5(14) . . . .
C55 N9 C59 C58 -3.1(13) . . . .
C57 C58 C59 N9 4.3(15) . . . .
C51 C52 C60 C61 131.7(8) . . . .
C53 C52 C60 C61 -46.0(10) . . . .
C51 C52 C60 C65 -44.9(11) . . . .
C53 C52 C60 C65 137.4(7) . . . .
C65 C60 C61 C62 -1.6(14) . . . .
C52 C60 C61 C62 -178.4(9) . . . .
C60 C61 C62 C63 1.3(18) . . . .
C61 C62 C63 C64 0.5(19) . . . .
C62 C63 C64 C65 -1.9(18) . . . .
C63 C64 C65 C60 1.6(14) . . . .
C63 C64 C65 C66 -172.3(9) . . . .
C61 C60 C65 C64 0.2(12) . . . .
C52 C60 C65 C64 176.7(7) . . . .
C61 C60 C65 C66 173.6(7) . . . .
C52 C60 C65 C66 -9.8(12) . . . .
Gd1 O5 C66 O6 84.2(11) . . . .
Gd1 O5 C66 C65 -98.2(10) . . . .
C64 C65 C66 O6 128.9(8) . . . .
C60 C65 C66 O6 -44.7(10) . . . .
C64 C65 C66 O5 -48.8(10) . . . .
C60 C65 C66 O5 137.6(7) . . . .
